data_7019974
loop_
_publ_author_name
'Xie, Qi-Wei'
'Cui, Ai-Li'
'Tao, Jun'
'Kou, Hui-Zhong'

_publ_section_title
;
 Syntheses, structure, and magnetic properties of hexanuclear
 Mn(III)(2)M(III)(4) (M = Y, Gd, Tb, Dy) complexes.
;
_journal_issue 35
_journal_name_full 'Dalton transactions (Cambridge, England : 2003)'
_journal_page_first 10589
_journal_page_last 10595
_journal_paper_doi 10.1039/c2dt30785e
_journal_volume 41
_journal_year 2012
_chemical_formula_sum 'C54 H90 Mn2 N12 O24 Tb4'
_chemical_formula_weight 2036.94
_chemical_name_systematic
;
?
;
_space_group_IT_number 2
_symmetry_cell_setting triclinic
_symmetry_space_group_name_Hall '-P 1'
_symmetry_space_group_name_H-M 'P -1'
_atom_sites_solution_hydrogens geom
_atom_sites_solution_primary direct
_atom_sites_solution_secondary difmap
_audit_creation_method SHELXL-97
_cell_angle_alpha 101.876(2)
_cell_angle_beta 111.5430(10)
_cell_angle_gamma 93.304(2)
_cell_formula_units_Z 1
_cell_length_a 11.7884(5)
_cell_length_b 11.9961(6)
_cell_length_c 14.5876(6)
_cell_measurement_reflns_used 6885
_cell_measurement_temperature 293(2)
_cell_measurement_theta_max 27.42
_cell_measurement_theta_min 2.99
_cell_volume 1857.51(15)
_computing_cell_refinement 'crystalstructure 3.6.0 (Rigaku, 2004)'
_computing_data_collection 'crystalstructure 3.6.0 (Rigaku, 2004)'
_computing_data_reduction 'SHELXL-97 (Sheldrick, 1997)'
_computing_molecular_graphics 'XP (Sheldrick, 1998)'
_computing_publication_material 'XP (Sheldrick, 1998)'
_computing_structure_refinement 'SHELXL-97 (Sheldrick, 1997)'
_computing_structure_solution 'SHELXS-97 (Sheldrick, 1990)'
_diffrn_ambient_temperature 293(2)
_diffrn_detector_area_resol_mean 0.77
_diffrn_measured_fraction_theta_full 0.976
_diffrn_measured_fraction_theta_max 0.976
_diffrn_measurement_device_type 'Rigaku R-AXIS RAPID IP'
_diffrn_measurement_method '\w scans'
_diffrn_radiation_monochromator graphite
_diffrn_radiation_source 'fine-focus sealed tube'
_diffrn_radiation_type MoK\a
_diffrn_radiation_wavelength 0.71073
_diffrn_reflns_av_R_equivalents 0.0422
_diffrn_reflns_av_sigmaI/netI 0.0550
_diffrn_reflns_limit_h_max 15
_diffrn_reflns_limit_h_min -14
_diffrn_reflns_limit_k_max 15
_diffrn_reflns_limit_k_min -15
_diffrn_reflns_limit_l_max 18
_diffrn_reflns_limit_l_min -18
_diffrn_reflns_number 18064
_diffrn_reflns_theta_full 27.42
_diffrn_reflns_theta_max 27.42
_diffrn_reflns_theta_min 2.99
_diffrn_standards_decay_% 0
_exptl_absorpt_coefficient_mu 4.163
_exptl_absorpt_correction_T_max 1.000
_exptl_absorpt_correction_T_min 0.269
_exptl_absorpt_correction_type empirical
_exptl_absorpt_process_details 'ABSCOR; Higashi, 1995'
_exptl_crystal_colour purple
_exptl_crystal_density_diffrn 1.821
_exptl_crystal_density_method 'not measured'
_exptl_crystal_description platelet
_exptl_crystal_F_000 1000
_exptl_crystal_size_max 0.22
_exptl_crystal_size_mid 0.12
_exptl_crystal_size_min 0.08
_refine_diff_density_max 2.242
_refine_diff_density_min -1.247
_refine_diff_density_rms 0.145
_refine_ls_extinction_method none
_refine_ls_goodness_of_fit_ref 1.072
_refine_ls_hydrogen_treatment constr
_refine_ls_matrix_type full
_refine_ls_number_parameters 444
_refine_ls_number_reflns 8279
_refine_ls_number_restraints 0
_refine_ls_restrained_S_all 1.072
_refine_ls_R_factor_all 0.0478
_refine_ls_R_factor_gt 0.0389
_refine_ls_shift/su_max 0.001
_refine_ls_shift/su_mean 0.000
_refine_ls_structure_factor_coef Fsqd
_refine_ls_weighting_details 'calc w=1/[\s^2^(Fo^2^)+(0.0547P)^2^+0.9536P] where P=(Fo^2^+2Fc^2^)/3'
_refine_ls_weighting_scheme calc
_refine_ls_wR_factor_gt 0.0990
_refine_ls_wR_factor_ref 0.1079
_reflns_number_gt 6885
_reflns_number_total 8279
_reflns_threshold_expression >2sigma(I)
_cod_data_source_file c2dt30785e.txt
_cod_data_source_block 3
_cod_original_cell_volume 1857.51(14)
_cod_original_sg_symbol_H-M P-1
_cod_database_code 7019974

loop_
_symmetry_equiv_pos_as_xyz
'x, y, z'
'-x, -y, -z'

loop_
_atom_site_label
_atom_site_type_symbol
_atom_site_fract_x
_atom_site_fract_y
_atom_site_fract_z
_atom_site_U_iso_or_equiv
_atom_site_adp_type
_atom_site_occupancy
_atom_site_symmetry_multiplicity
_atom_site_calc_flag
_atom_site_refinement_flags
Mn1 Mn 1.13581(6) 0.86492(7) 0.41495(6) 0.03662(17) Uani 1 1 d .
Tb1 Tb 0.876920(18) 0.864876(19) 0.460641(16) 0.03118(8) Uani 1 1 d .
Tb2 Tb 0.94195(2) 0.98918(2) 0.258698(17) 0.03745(9) Uani 1 1 d .
C1 C 0.8694(4) 0.7582(5) 0.6542(4) 0.0383(11) Uani 1 1 d .
C2 C 0.9353(5) 0.6873(5) 0.7131(4) 0.0476(13) Uani 1 1 d .
H2A H 1.0198 0.6921 0.7294 0.057 Uiso 1 1 calc R
C3 C 0.8794(6) 0.6098(5) 0.7484(4) 0.0546(14) Uani 1 1 d .
C4 C 0.7511(6) 0.5992(6) 0.7198(4) 0.0583(16) Uani 1 1 d .
C5 C 0.6866(5) 0.6665(5) 0.6593(4) 0.0527(14) Uani 1 1 d .
H5A H 0.6015 0.6579 0.6396 0.063 Uiso 1 1 calc R
C6 C 0.7413(5) 0.7474(5) 0.6255(4) 0.0452(12) Uani 1 1 d .
C7 C 0.9583(7) 0.5421(6) 0.8195(5) 0.074(2) Uani 1 1 d .
H7A H 1.0432 0.5609 0.8301 0.111 Uiso 1 1 calc R
H7B H 0.9321 0.4611 0.7896 0.111 Uiso 1 1 calc R
H7C H 0.9494 0.5617 0.8834 0.111 Uiso 1 1 calc R
C8 C 0.6873(8) 0.5169(7) 0.7586(6) 0.087(3) Uani 1 1 d .
H8A H 0.6002 0.5198 0.7322 0.131 Uiso 1 1 calc R
H8B H 0.7194 0.5392 0.8316 0.131 Uiso 1 1 calc R
H8C H 0.7019 0.4400 0.7367 0.131 Uiso 1 1 calc R
C9 C 0.6668(5) 0.8216(5) 0.5631(4) 0.0465(12) Uani 1 1 d .
H9A H 0.5843 0.8128 0.5627 0.056 Uiso 1 1 calc R
H9B H 0.7031 0.9015 0.5953 0.056 Uiso 1 1 calc R
C10 C 0.5722(4) 0.8675(5) 0.3974(4) 0.0459(12) Uani 1 1 d .
H10A H 0.4923 0.8535 0.4010 0.055 Uiso 1 1 calc R
H10B H 0.5611 0.8445 0.3265 0.055 Uiso 1 1 calc R
C11 C 0.6211(4) 0.9949(5) 0.4380(5) 0.0489(13) Uani 1 1 d .
H11A H 0.5744 1.0365 0.3896 0.059 Uiso 1 1 calc R
H11B H 0.6106 1.0230 0.5012 0.059 Uiso 1 1 calc R
C12 C 0.6056(4) 0.6734(5) 0.4037(4) 0.0474(13) Uani 1 1 d .
H12A H 0.5573 0.6678 0.3325 0.057 Uiso 1 1 calc R
H12B H 0.5506 0.6468 0.4330 0.057 Uiso 1 1 calc R
C13 C 0.7035(5) 0.5950(5) 0.4117(4) 0.0461(12) Uani 1 1 d .
H13A H 0.7385 0.5859 0.4807 0.055 Uiso 1 1 calc R
H13B H 0.6652 0.5196 0.3670 0.055 Uiso 1 1 calc R
C14 C 0.9151(4) 0.5875(5) 0.4342(5) 0.0464(12) Uani 1 1 d .
H14A H 0.9003 0.5058 0.4019 0.056 Uiso 1 1 calc R
H14B H 0.9286 0.5956 0.5051 0.056 Uiso 1 1 calc R
C15 C 1.0301(5) 0.6424(5) 0.4276(5) 0.0504(14) Uani 1 1 d .
H15A H 1.1022 0.6169 0.4719 0.061 Uiso 1 1 calc R
H15B H 1.0258 0.6188 0.3586 0.061 Uiso 1 1 calc R
C16 C 0.7697(5) 0.6085(5) 0.2720(4) 0.0497(13) Uani 1 1 d .
H16A H 0.8432 0.6241 0.2588 0.060 Uiso 1 1 calc R
H16B H 0.7415 0.5264 0.2471 0.060 Uiso 1 1 calc R
C17 C 0.6726(5) 0.6696(5) 0.2129(4) 0.0458(12) Uani 1 1 d .
C18 C 0.5561(6) 0.6102(6) 0.1450(4) 0.0606(16) Uani 1 1 d .
H18A H 0.5388 0.5321 0.1400 0.073 Uiso 1 1 calc R
C19 C 0.4659(6) 0.6632(7) 0.0850(5) 0.071(2) Uani 1 1 d .
C20 C 0.4946(5) 0.7802(7) 0.0885(5) 0.072(2) Uani 1 1 d .
C21 C 0.6102(5) 0.8399(6) 0.1543(4) 0.0546(14) Uani 1 1 d .
H21A H 0.6286 0.9171 0.1565 0.065 Uiso 1 1 calc R
C22 C 0.6992(5) 0.7874(5) 0.2172(4) 0.0451(12) Uani 1 1 d .
C23 C 0.3371(7) 0.5964(9) 0.0171(6) 0.107(4) Uani 1 1 d .
H23A H 0.2860 0.6469 -0.0168 0.160 Uiso 1 1 calc R
H23B H 0.3010 0.5669 0.0581 0.160 Uiso 1 1 calc R
H23C H 0.3438 0.5336 -0.0325 0.160 Uiso 1 1 calc R
C24 C 0.4007(7) 0.8399(9) 0.0202(8) 0.120(4) Uani 1 1 d .
H24A H 0.3265 0.7865 -0.0200 0.180 Uiso 1 1 calc R
H24B H 0.4337 0.8668 -0.0238 0.180 Uiso 1 1 calc R
H24C H 0.3824 0.9041 0.0612 0.180 Uiso 1 1 calc R
C25 C 0.8761(12) 0.7278(9) 0.0834(8) 0.123(4) Uani 1 1 d .
H25A H 0.8389 0.6910 0.0122 0.185 Uiso 1 1 calc R
H25B H 0.8358 0.6926 0.1189 0.185 Uiso 1 1 calc R
H25C H 0.9619 0.7195 0.1091 0.185 Uiso 1 1 calc R
C26 C 0.7527(8) 1.1965(8) 0.3009(7) 0.093(3) Uani 1 1 d .
H26A H 0.6893 1.2057 0.3272 0.140 Uiso 1 1 calc R
H26B H 0.7211 1.2014 0.2313 0.140 Uiso 1 1 calc R
H26C H 0.8215 1.2561 0.3403 0.140 Uiso 1 1 calc R
C27 C 1.1833(7) 0.8620(8) 0.2255(5) 0.087(3) Uani 1 1 d .
H27A H 1.2487 0.8239 0.2617 0.130 Uiso 1 1 calc R
H27B H 1.2177 0.9283 0.2120 0.130 Uiso 1 1 calc R
H27C H 1.1305 0.8100 0.1625 0.130 Uiso 1 1 calc R
N1 N 1.2568(4) 0.7623(5) 0.4061(4) 0.0567(13) Uani 1 1 d .
N2 N 1.3078(4) 0.7123(5) 0.4662(5) 0.0617(14) Uani 1 1 d .
N3 N 1.3606(6) 0.6604(8) 0.5227(7) 0.106(3) Uani 1 1 d .
N4 N 0.8043(4) 0.6400(4) 0.3847(3) 0.0391(9) Uani 1 1 d .
N5 N 0.6572(3) 0.7960(4) 0.4557(3) 0.0407(9) Uani 1 1 d .
N6 N 0.9414(5) 1.1104(5) 0.1043(4) 0.0614(14) Uani 1 1 d .
O1 O 0.9267(3) 0.8388(3) 0.6260(3) 0.0408(8) Uani 1 1 d .
O2 O 0.8095(3) 0.8469(3) 0.2824(2) 0.0406(8) Uani 1 1 d .
O3 O 0.7482(3) 1.0159(3) 0.4550(2) 0.0379(7) Uani 1 1 d .
O4 O 1.0404(3) 0.7627(3) 0.4567(3) 0.0392(8) Uani 1 1 d .
O5 O 1.0205(3) 0.9639(3) 0.4179(2) 0.0326(7) Uani 1 1 d .
O6 O 0.7908(4) 1.0889(3) 0.3065(3) 0.0517(9) Uani 1 1 d .
H6 H 0.7739 1.0410 0.3455 0.07(2) Uiso 1 1 d R
O7 O 0.8640(5) 0.8474(4) 0.0984(3) 0.0748(14) Uani 1 1 d .
O8 O 1.1139(4) 0.8972(4) 0.2854(3) 0.0568(11) Uani 1 1 d .
O9 O 0.8519(4) 1.1030(4) 0.1336(3) 0.0682(12) Uani 1 1 d .
O10 O 1.0308(4) 1.0602(4) 0.1450(3) 0.0562(10) Uani 1 1 d .
O11 O 0.9398(6) 1.1666(5) 0.0428(4) 0.0896(17) Uani 1 1 d .
O1W O 0.7755(8) 0.8897(9) -0.0807(5) 0.091(4) Uani 0.665(14) 1 d P
O1W' O 0.6606(18) 0.8739(16) -0.1402(13) 0.095(7) Uani 0.335(14) 1 d P

loop_
_atom_site_aniso_label
_atom_site_aniso_U_11
_atom_site_aniso_U_22
_atom_site_aniso_U_33
_atom_site_aniso_U_23
_atom_site_aniso_U_13
_atom_site_aniso_U_12
Mn1 0.0333(3) 0.0395(4) 0.0414(4) 0.0130(3) 0.0171(3) 0.0087(3)
Tb1 0.02668(12) 0.03518(15) 0.03100(14) 0.00985(10) 0.00983(10) 0.00219(9)
Tb2 0.03654(13) 0.04529(17) 0.02955(14) 0.01242(11) 0.01032(11) 0.00365(10)
C1 0.039(2) 0.044(3) 0.033(3) 0.012(2) 0.015(2) 0.001(2)
C2 0.046(3) 0.054(4) 0.042(3) 0.017(3) 0.015(2) 0.002(2)
C3 0.075(4) 0.044(3) 0.045(3) 0.016(3) 0.022(3) 0.003(3)
C4 0.070(4) 0.059(4) 0.043(3) 0.014(3) 0.022(3) -0.012(3)
C5 0.043(3) 0.073(4) 0.041(3) 0.015(3) 0.017(2) -0.008(3)
C6 0.042(3) 0.054(3) 0.038(3) 0.010(2) 0.017(2) -0.003(2)
C7 0.102(5) 0.059(4) 0.057(4) 0.031(3) 0.018(4) 0.008(4)
C8 0.103(6) 0.083(6) 0.075(5) 0.026(4) 0.035(5) -0.026(5)
C9 0.039(2) 0.057(4) 0.047(3) 0.011(2) 0.023(2) 0.000(2)
C10 0.027(2) 0.062(4) 0.048(3) 0.016(3) 0.013(2) 0.006(2)
C11 0.030(2) 0.060(4) 0.062(4) 0.022(3) 0.019(2) 0.014(2)
C12 0.035(2) 0.051(3) 0.052(3) 0.007(3) 0.018(2) -0.005(2)
C13 0.045(3) 0.043(3) 0.051(3) 0.011(2) 0.020(3) -0.004(2)
C14 0.043(3) 0.031(3) 0.062(4) 0.016(2) 0.014(3) 0.004(2)
C15 0.045(3) 0.038(3) 0.075(4) 0.023(3) 0.025(3) 0.013(2)
C16 0.054(3) 0.044(3) 0.049(3) 0.005(2) 0.021(3) 0.001(2)
C17 0.050(3) 0.044(3) 0.034(3) 0.001(2) 0.011(2) -0.006(2)
C18 0.058(3) 0.068(4) 0.043(3) 0.003(3) 0.015(3) -0.015(3)
C19 0.044(3) 0.102(6) 0.045(4) 0.012(4) 0.000(3) -0.019(3)
C20 0.040(3) 0.108(6) 0.054(4) 0.030(4) -0.001(3) 0.005(3)
C21 0.045(3) 0.066(4) 0.045(3) 0.021(3) 0.006(3) 0.004(3)
C22 0.042(3) 0.060(4) 0.032(3) 0.011(2) 0.013(2) 0.004(2)
C23 0.058(4) 0.174(10) 0.049(4) 0.005(5) -0.003(4) -0.040(5)
C24 0.069(5) 0.150(10) 0.107(8) 0.048(7) -0.016(5) 0.028(5)
C25 0.188(12) 0.087(8) 0.108(8) -0.003(6) 0.092(8) -0.008(7)
C26 0.100(6) 0.114(8) 0.079(6) 0.036(5) 0.041(5) 0.028(5)
C27 0.093(5) 0.147(8) 0.055(4) 0.042(5) 0.052(4) 0.061(5)
N1 0.056(3) 0.062(3) 0.071(4) 0.029(3) 0.036(3) 0.026(2)
N2 0.040(2) 0.069(4) 0.084(4) 0.026(3) 0.029(3) 0.010(2)
N3 0.060(4) 0.138(7) 0.143(7) 0.090(6) 0.032(4) 0.033(4)
N4 0.038(2) 0.036(2) 0.043(2) 0.0120(18) 0.0146(19) 0.0011(17)
N5 0.0277(18) 0.045(3) 0.048(3) 0.0119(19) 0.0125(18) 0.0027(16)
N6 0.079(4) 0.069(4) 0.036(3) 0.022(2) 0.018(3) 0.007(3)
O1 0.0385(17) 0.049(2) 0.0364(19) 0.0188(16) 0.0132(15) 0.0007(15)
O2 0.0376(16) 0.049(2) 0.0287(18) 0.0096(15) 0.0063(14) -0.0021(15)
O3 0.0271(15) 0.049(2) 0.0366(18) 0.0128(15) 0.0101(14) 0.0064(14)
O4 0.0366(16) 0.037(2) 0.050(2) 0.0164(16) 0.0197(16) 0.0090(14)
O5 0.0318(15) 0.0389(19) 0.0317(17) 0.0136(14) 0.0145(14) 0.0070(13)
O6 0.058(2) 0.053(3) 0.058(3) 0.027(2) 0.030(2) 0.0206(18)
O7 0.104(4) 0.059(3) 0.051(3) -0.007(2) 0.033(3) -0.018(3)
O8 0.061(2) 0.076(3) 0.052(2) 0.027(2) 0.035(2) 0.030(2)
O9 0.064(3) 0.096(4) 0.055(3) 0.037(3) 0.024(2) 0.023(2)
O10 0.061(2) 0.065(3) 0.048(2) 0.020(2) 0.024(2) 0.010(2)
O11 0.119(4) 0.101(4) 0.059(3) 0.044(3) 0.035(3) 0.007(3)
O1W 0.075(6) 0.167(9) 0.033(4) 0.026(4) 0.025(4) 0.000(5)
O1W' 0.103(16) 0.112(15) 0.064(11) -0.004(9) 0.039(11) 0.022(11)

loop_
_atom_type_symbol
_atom_type_description
_atom_type_scat_dispersion_real
_atom_type_scat_dispersion_imag
_atom_type_scat_source
C C 0.0033 0.0016 'International Tables Vol C Tables 4.2.6.8 and 6.1.1.4'
H H 0.0000 0.0000 'International Tables Vol C Tables 4.2.6.8 and 6.1.1.4'
N N 0.0061 0.0033 'International Tables Vol C Tables 4.2.6.8 and 6.1.1.4'
O O 0.0106 0.0060 'International Tables Vol C Tables 4.2.6.8 and 6.1.1.4'
Mn Mn 0.3368 0.7283 'International Tables Vol C Tables 4.2.6.8 and 6.1.1.4'
Tb Tb -0.1723 4.1537 'International Tables Vol C Tables 4.2.6.8 and 6.1.1.4'

loop_
_geom_angle_atom_site_label_1
_geom_angle_atom_site_label_2
_geom_angle_atom_site_label_3
_geom_angle
_geom_angle_site_symmetry_1
_geom_angle_site_symmetry_3
O5 Mn1 O8 85.28(15) . .
O5 Mn1 O4 85.79(14) . .
O8 Mn1 O4 133.15(19) . .
O5 Mn1 N1 177.44(18) . .
O8 Mn1 N1 92.17(19) . .
O4 Mn1 N1 96.08(18) . .
O5 Mn1 O3 84.20(14) . 2_776
O8 Mn1 O3 117.76(17) . 2_776
O4 Mn1 O3 106.89(14) . 2_776
N1 Mn1 O3 96.89(19) . 2_776
O5 Mn1 Tb2 42.20(9) . .
O8 Mn1 Tb2 44.30(11) . .
O4 Mn1 Tb2 107.45(10) . .
N1 Mn1 Tb2 135.33(16) . .
O3 Mn1 Tb2 111.10(10) 2_776 .
O5 Mn1 Tb1 42.51(9) . .
O8 Mn1 Tb1 112.75(12) . .
O4 Mn1 Tb1 43.33(10) . .
N1 Mn1 Tb1 139.26(15) . .
O3 Mn1 Tb1 98.81(9) 2_776 .
Tb2 Mn1 Tb1 71.220(15) . .
O5 Mn1 Tb1 40.55(10) . 2_776
O8 Mn1 Tb1 97.83(13) . 2_776
O4 Mn1 Tb1 104.50(11) . 2_776
N1 Mn1 Tb1 140.04(17) . 2_776
O3 Mn1 Tb1 44.58(9) 2_776 2_776
Tb2 Mn1 Tb1 69.802(16) . 2_776
Tb1 Mn1 Tb1 70.293(15) . 2_776
O5 Tb1 O5 67.43(12) 2_776 .
O5 Tb1 O4 102.46(11) 2_776 .
O5 Tb1 O4 66.97(11) . .
O5 Tb1 O1 69.44(12) 2_776 .
O5 Tb1 O1 121.45(11) . .
O4 Tb1 O1 86.27(12) . .
O5 Tb1 O2 123.26(11) 2_776 .
O5 Tb1 O2 67.54(11) . .
O4 Tb1 O2 89.86(12) . .
O1 Tb1 O2 167.29(12) . .
O5 Tb1 O3 67.24(11) 2_776 .
O5 Tb1 O3 94.84(11) . .
O4 Tb1 O3 161.75(11) . .
O1 Tb1 O3 103.01(12) . .
O2 Tb1 O3 84.17(12) . .
O5 Tb1 N5 114.32(12) 2_776 .
O5 Tb1 N5 156.68(12) . .
O4 Tb1 N5 131.16(12) . .
O1 Tb1 N5 78.30(12) . .
O2 Tb1 N5 95.34(12) . .
O3 Tb1 N5 66.75(12) . .
O5 Tb1 N4 157.94(12) 2_776 .
O5 Tb1 N4 121.14(12) . .
O4 Tb1 N4 67.28(12) . .
O1 Tb1 N4 89.93(12) . .
O2 Tb1 N4 77.42(12) . .
O3 Tb1 N4 127.53(12) . .
N5 Tb1 N4 66.68(13) . .
O5 Tb1 Mn1 84.56(7) 2_776 .
O5 Tb1 Mn1 32.42(8) . .
O4 Tb1 Mn1 34.58(8) . .
O1 Tb1 Mn1 107.42(8) . .
O2 Tb1 Mn1 75.25(8) . .
O3 Tb1 Mn1 127.26(7) . .
N5 Tb1 Mn1 160.88(10) . .
N4 Tb1 Mn1 94.75(8) . .
O5 Tb1 Mn1 31.20(8) 2_776 2_776
O5 Tb1 Mn1 83.05(8) . 2_776
O4 Tb1 Mn1 133.44(9) . 2_776
O1 Tb1 Mn1 79.87(9) . 2_776
O2 Tb1 Mn1 111.28(9) . 2_776
O3 Tb1 Mn1 36.72(8) . 2_776
N5 Tb1 Mn1 89.15(10) . 2_776
N4 Tb1 Mn1 155.32(8) . 2_776
Mn1 Tb1 Mn1 109.707(15) . 2_776
O5 Tb1 Tb2 33.07(7) 2_776 2_776
O5 Tb1 Tb2 90.04(8) . 2_776
O4 Tb1 Tb2 90.69(9) . 2_776
O1 Tb1 Tb2 37.06(9) . 2_776
O2 Tb1 Tb2 155.29(8) . 2_776
O3 Tb1 Tb2 87.68(8) . 2_776
N5 Tb1 Tb2 102.79(9) . 2_776
N4 Tb1 Tb2 125.19(9) . 2_776
Mn1 Tb1 Tb2 91.544(14) . 2_776
Mn1 Tb1 Tb2 53.158(13) 2_776 2_776
O5 Tb1 Tb2 89.43(7) 2_776 .
O5 Tb1 Tb2 32.49(8) . .
O4 Tb1 Tb2 83.14(8) . .
O1 Tb1 Tb2 153.69(8) . .
O2 Tb1 Tb2 36.76(8) . .
O3 Tb1 Tb2 81.76(7) . .
N5 Tb1 Tb2 126.18(9) . .
N4 Tb1 Tb2 107.84(9) . .
Mn1 Tb1 Tb2 53.207(13) . .
Mn1 Tb1 Tb2 90.100(14) 2_776 .
Tb2 Tb1 Tb2 118.925(7) 2_776 .
O5 Tb2 O8 68.58(12) . .
O5 Tb2 O1 69.95(11) . 2_776
O8 Tb2 O1 88.78(14) . 2_776
O5 Tb2 O2 68.51(11) . .
O8 Tb2 O2 98.94(14) . .
O1 Tb2 O2 131.14(11) 2_776 .
O5 Tb2 O7 129.34(15) . .
O8 Tb2 O7 82.57(17) . .
O1 Tb2 O7 152.24(13) 2_776 .
O2 Tb2 O7 76.43(13) . .
O5 Tb2 O6 87.22(12) . .
O8 Tb2 O6 155.68(13) . .
O1 Tb2 O6 80.33(13) 2_776 .
O2 Tb2 O6 73.14(13) . .
O7 Tb2 O6 116.49(16) . .
O5 Tb2 O9 153.18(15) . .
O8 Tb2 O9 129.31(14) . .
O1 Tb2 O9 88.99(14) 2_776 .
O2 Tb2 O9 119.59(14) . .
O7 Tb2 O9 76.59(18) . .
O6 Tb2 O9 72.56(13) . .
O5 Tb2 O10 134.95(12) . .
O8 Tb2 O10 78.66(14) . .
O1 Tb2 O10 79.56(13) 2_776 .
O2 Tb2 O10 149.30(13) . .
O7 Tb2 O10 72.90(15) . .
O6 Tb2 O10 119.97(13) . .
O9 Tb2 O10 51.21(14) . .
O5 Tb2 N6 152.11(14) . .
O8 Tb2 N6 103.90(15) . .
O1 Tb2 N6 83.37(13) 2_776 .
O2 Tb2 N6 138.95(14) . .
O7 Tb2 N6 73.31(16) . .
O6 Tb2 N6 96.41(14) . .
O9 Tb2 N6 25.77(15) . .
O10 Tb2 N6 25.44(14) . .
O5 Tb2 Mn1 33.68(8) . .
O8 Tb2 Mn1 35.80(9) . .
O1 Tb2 Mn1 82.66(8) 2_776 .
O2 Tb2 Mn1 76.90(8) . .
O7 Tb2 Mn1 104.30(14) . .
O6 Tb2 Mn1 120.51(9) . .
O9 Tb2 Mn1 162.65(10) . .
O10 Tb2 Mn1 112.02(10) . .
N6 Tb2 Mn1 137.29(12) . .
O5 Tb2 Tb1 34.43(8) . 2_776
O8 Tb2 Tb1 81.13(11) . 2_776
O1 Tb2 Tb1 36.21(7) 2_776 2_776
O2 Tb2 Tb1 97.18(8) . 2_776
O7 Tb2 Tb1 161.34(14) . 2_776
O6 Tb2 Tb1 77.24(10) . 2_776
O9 Tb2 Tb1 121.13(12) . 2_776
O10 Tb2 Tb1 112.43(10) . 2_776
N6 Tb2 Tb1 119.58(11) . 2_776
Mn1 Tb2 Tb1 57.039(15) . 2_776
O5 Tb2 Tb1 33.99(8) . .
O8 Tb2 Tb1 89.53(9) . .
O1 Tb2 Tb1 96.33(7) 2_776 .
O2 Tb2 Tb1 36.27(8) . .
O7 Tb2 Tb1 109.86(11) . .
O6 Tb2 Tb1 70.35(9) . .
O9 Tb2 Tb1 140.99(10) . .
O10 Tb2 Tb1 167.52(10) . .
N6 Tb2 Tb1 166.55(12) . .
Mn1 Tb2 Tb1 55.573(13) . .
Tb1 Tb2 Tb1 61.075(7) 2_776 .
O1 C1 C2 121.7(4) . .
O1 C1 C6 119.3(5) . .
C2 C1 C6 118.9(4) . .
C3 C2 C1 122.5(5) . .
C3 C2 H2A 118.8 . .
C1 C2 H2A 118.8 . .
C2 C3 C4 118.5(5) . .
C2 C3 C7 119.7(6) . .
C4 C3 C7 121.8(5) . .
C5 C4 C3 118.6(5) . .
C5 C4 C8 121.5(6) . .
C3 C4 C8 119.9(6) . .
C4 C5 C6 123.9(5) . .
C4 C5 H5A 118.1 . .
C6 C5 H5A 118.1 . .
C1 C6 C5 117.5(5) . .
C1 C6 C9 121.0(4) . .
C5 C6 C9 121.5(5) . .
C3 C7 H7A 109.5 . .
C3 C7 H7B 109.5 . .
H7A C7 H7B 109.5 . .
C3 C7 H7C 109.5 . .
H7A C7 H7C 109.5 . .
H7B C7 H7C 109.5 . .
C4 C8 H8A 109.5 . .
C4 C8 H8B 109.5 . .
H8A C8 H8B 109.5 . .
C4 C8 H8C 109.5 . .
H8A C8 H8C 109.5 . .
H8B C8 H8C 109.5 . .
N5 C9 C6 114.6(4) . .
N5 C9 H9A 108.6 . .
C6 C9 H9A 108.6 . .
N5 C9 H9B 108.6 . .
C6 C9 H9B 108.6 . .
H9A C9 H9B 107.6 . .
N5 C10 C11 112.0(4) . .
N5 C10 H10A 109.2 . .
C11 C10 H10A 109.2 . .
N5 C10 H10B 109.2 . .
C11 C10 H10B 109.2 . .
H10A C10 H10B 107.9 . .
O3 C11 C10 110.9(4) . .
O3 C11 H11A 109.5 . .
C10 C11 H11A 109.5 . .
O3 C11 H11B 109.5 . .
C10 C11 H11B 109.5 . .
H11A C11 H11B 108.1 . .
N5 C12 C13 113.3(4) . .
N5 C12 H12A 108.9 . .
C13 C12 H12A 108.9 . .
N5 C12 H12B 108.9 . .
C13 C12 H12B 108.9 . .
H12A C12 H12B 107.7 . .
N4 C13 C12 112.7(4) . .
N4 C13 H13A 109.0 . .
C12 C13 H13A 109.0 . .
N4 C13 H13B 109.0 . .
C12 C13 H13B 109.0 . .
H13A C13 H13B 107.8 . .
N4 C14 C15 112.5(4) . .
N4 C14 H14A 109.1 . .
C15 C14 H14A 109.1 . .
N4 C14 H14B 109.1 . .
C15 C14 H14B 109.1 . .
H14A C14 H14B 107.8 . .
O4 C15 C14 109.8(4) . .
O4 C15 H15A 109.7 . .
C14 C15 H15A 109.7 . .
O4 C15 H15B 109.7 . .
C14 C15 H15B 109.7 . .
H15A C15 H15B 108.2 . .
C17 C16 N4 115.5(5) . .
C17 C16 H16A 108.4 . .
N4 C16 H16A 108.4 . .
C17 C16 H16B 108.4 . .
N4 C16 H16B 108.4 . .
H16A C16 H16B 107.5 . .
C18 C17 C22 118.0(5) . .
C18 C17 C16 121.3(6) . .
C22 C17 C16 120.5(5) . .
C19 C18 C17 122.8(6) . .
C19 C18 H18A 118.6 . .
C17 C18 H18A 118.6 . .
C18 C19 C20 118.5(5) . .
C18 C19 C23 120.8(8) . .
C20 C19 C23 120.7(7) . .
C21 C20 C19 119.4(6) . .
C21 C20 C24 120.4(7) . .
C19 C20 C24 120.3(6) . .
C20 C21 C22 121.9(6) . .
C20 C21 H21A 119.1 . .
C22 C21 H21A 119.1 . .
O2 C22 C21 121.3(5) . .
O2 C22 C17 119.4(5) . .
C21 C22 C17 119.3(5) . .
C19 C23 H23A 109.5 . .
C19 C23 H23B 109.5 . .
H23A C23 H23B 109.5 . .
C19 C23 H23C 109.5 . .
H23A C23 H23C 109.5 . .
H23B C23 H23C 109.5 . .
C20 C24 H24A 109.5 . .
C20 C24 H24B 109.5 . .
H24A C24 H24B 109.5 . .
C20 C24 H24C 109.5 . .
H24A C24 H24C 109.5 . .
H24B C24 H24C 109.5 . .
O7 C25 H25A 109.5 . .
O7 C25 H25B 109.5 . .
H25A C25 H25B 109.5 . .
O7 C25 H25C 109.5 . .
H25A C25 H25C 109.5 . .
H25B C25 H25C 109.5 . .
O6 C26 H26A 109.5 . .
O6 C26 H26B 109.5 . .
H26A C26 H26B 109.5 . .
O6 C26 H26C 109.5 . .
H26A C26 H26C 109.5 . .
H26B C26 H26C 109.5 . .
O8 C27 H27A 109.5 . .
O8 C27 H27B 109.5 . .
H27A C27 H27B 109.5 . .
O8 C27 H27C 109.5 . .
H27A C27 H27C 109.5 . .
H27B C27 H27C 109.5 . .
N2 N1 Mn1 126.3(4) . .
N3 N2 N1 177.0(7) . .
C14 N4 C13 107.7(4) . .
C14 N4 C16 109.1(4) . .
C13 N4 C16 111.3(4) . .
C14 N4 Tb1 104.2(3) . .
C13 N4 Tb1 113.3(3) . .
C16 N4 Tb1 111.0(3) . .
C12 N5 C9 110.8(4) . .
C12 N5 C10 107.1(4) . .
C9 N5 C10 110.4(4) . .
C12 N5 Tb1 115.8(3) . .
C9 N5 Tb1 107.0(3) . .
C10 N5 Tb1 105.6(3) . .
O11 N6 O10 123.1(6) . .
O11 N6 O9 120.8(6) . .
O10 N6 O9 116.0(5) . .
O11 N6 Tb2 176.4(5) . .
O10 N6 Tb2 59.0(3) . .
O9 N6 Tb2 57.0(3) . .
C1 O1 Tb1 127.1(3) . .
C1 O1 Tb2 124.2(3) . 2_776
Tb1 O1 Tb2 106.73(12) . 2_776
C22 O2 Tb1 121.4(3) . .
C22 O2 Tb2 129.6(3) . .
Tb1 O2 Tb2 106.97(13) . .
C11 O3 Mn1 118.3(3) . 2_776
C11 O3 Tb1 122.9(3) . .
Mn1 O3 Tb1 98.70(12) 2_776 .
C15 O4 Mn1 122.6(3) . .
C15 O4 Tb1 124.8(3) . .
Mn1 O4 Tb1 102.09(14) . .
Mn1 O5 Tb2 104.12(14) . .
Mn1 O5 Tb1 108.25(14) . 2_776
Tb2 O5 Tb1 112.50(13) . 2_776
Mn1 O5 Tb1 105.07(14) . .
Tb2 O5 Tb1 113.52(13) . .
Tb1 O5 Tb1 112.57(12) 2_776 .
C26 O6 Tb2 133.7(4) . .
C26 O6 H6 125.5 . .
Tb2 O6 H6 99.6 . .
C25 O7 Tb2 126.3(5) . .
C27 O8 Mn1 126.6(4) . .
C27 O8 Tb2 133.3(4) . .
Mn1 O8 Tb2 99.90(15) . .
N6 O9 Tb2 97.2(3) . .
N6 O10 Tb2 95.5(3) . .

loop_
_geom_bond_atom_site_label_1
_geom_bond_atom_site_label_2
_geom_bond_distance
_geom_bond_site_symmetry_2
Mn1 O5 1.862(3) .
Mn1 O8 1.934(4) .
Mn1 O4 1.947(3) .
Mn1 N1 1.959(5) .
Mn1 O3 2.065(3) 2_776
Mn1 Tb2 3.2566(8) .
Mn1 Tb1 3.3544(7) .
Mn1 Tb1 3.4143(8) 2_776
Tb1 O5 2.337(3) 2_776
Tb1 O5 2.347(3) .
Tb1 O4 2.354(3) .
Tb1 O1 2.356(3) .
Tb1 O2 2.381(3) .
Tb1 O3 2.424(3) .
Tb1 N5 2.643(4) .
Tb1 N4 2.654(4) .
Tb1 Mn1 3.4143(8) 2_776
Tb1 Tb2 3.8191(3) 2_776
Tb1 Tb2 3.8502(3) .
Tb2 O5 2.256(3) .
Tb2 O8 2.309(4) .
Tb2 O1 2.403(4) 2_776
Tb2 O2 2.409(3) .
Tb2 O7 2.410(4) .
Tb2 O6 2.430(4) .
Tb2 O9 2.468(4) .
Tb2 O10 2.515(4) .
Tb2 Tb1 3.8191(3) 2_776
C1 O1 1.362(5) .
C1 C2 1.397(7) .
C1 C6 1.400(7) .
C2 C3 1.393(7) .
C2 H2A 0.9300 .
C3 C4 1.403(9) .
C3 C7 1.525(8) .
C4 C5 1.371(9) .
C4 C8 1.524(8) .
C5 C6 1.401(7) .
C5 H5A 0.9300 .
C6 C9 1.493(8) .
C7 H7A 0.9600 .
C7 H7B 0.9600 .
C7 H7C 0.9600 .
C8 H8A 0.9600 .
C8 H8B 0.9600 .
C8 H8C 0.9600 .
C9 N5 1.492(7) .
C9 H9A 0.9700 .
C9 H9B 0.9700 .
C10 N5 1.497(6) .
C10 C11 1.515(8) .
C10 H10A 0.9700 .
C10 H10B 0.9700 .
C11 O3 1.424(5) .
C11 H11A 0.9700 .
C11 H11B 0.9700 .
C12 N5 1.486(7) .
C12 C13 1.516(8) .
C12 H12A 0.9700 .
C12 H12B 0.9700 .
C13 N4 1.490(6) .
C13 H13A 0.9700 .
C13 H13B 0.9700 .
C14 N4 1.488(6) .
C14 C15 1.516(7) .
C14 H14A 0.9700 .
C14 H14B 0.9700 .
C15 O4 1.403(6) .
C15 H15A 0.9700 .
C15 H15B 0.9700 .
C16 C17 1.491(8) .
C16 N4 1.498(7) .
C16 H16A 0.9700 .
C16 H16B 0.9700 .
C17 C18 1.404(7) .
C17 C22 1.413(8) .
C18 C19 1.387(10) .
C18 H18A 0.9300 .
C19 C20 1.411(10) .
C19 C23 1.535(8) .
C20 C21 1.391(8) .
C20 C24 1.519(10) .
C21 C22 1.396(8) .
C21 H21A 0.9300 .
C22 O2 1.345(6) .
C23 H23A 0.9600 .
C23 H23B 0.9600 .
C23 H23C 0.9600 .
C24 H24A 0.9600 .
C24 H24B 0.9600 .
C24 H24C 0.9600 .
C25 O7 1.430(11) .
C25 H25A 0.9600 .
C25 H25B 0.9600 .
C25 H25C 0.9600 .
C26 O6 1.399(9) .
C26 H26A 0.9600 .
C26 H26B 0.9600 .
C26 H26C 0.9600 .
C27 O8 1.423(6) .
C27 H27A 0.9600 .
C27 H27B 0.9600 .
C27 H27C 0.9600 .
N1 N2 1.167(7) .
N2 N3 1.155(8) .
N6 O11 1.223(6) .
N6 O10 1.260(7) .
N6 O9 1.279(7) .
O1 Tb2 2.403(4) 2_776
O3 Mn1 2.065(3) 2_776
O5 Tb1 2.337(3) 2_776
O6 H6 0.9484 .
O1W O1W' 1.289(19) .
